data_4025719
loop_
_publ_author_name
'Marwan W. Ghosn'
'Christian Wolf'

_publ_contact_author 'Wolf, C.'
_publ_contact_author_email cw27@georgetown.edu
_publ_section_title
;
 Stereocontrolled Photodimerization with Congested
 1,8-Bis(4'-anilino)naphthalene Templates
;
_journal_name_full 'Journal of Organic Chemistry'
_journal_page_first 6653
_journal_page_last 6659
_journal_paper_doi 10.1021/jo101547w
_journal_volume 75
_journal_year 2010
_chemical_formula_sum 'C42 H34 N2 O2'
_chemical_formula_weight 598.71
_chemical_name_systematic
; 
 ? 
;
_space_group_IT_number 14
_symmetry_space_group_name_Hall '-P 2ybc'
_symmetry_space_group_name_H-M 'P 1 21/c 1'
_atom_sites_solution_hydrogens geom
_atom_sites_solution_primary direct
_atom_sites_solution_secondary difmap
_audit_creation_method SHELXL-97
_cell_angle_alpha 90.00
_cell_angle_beta 96.563(2)
_cell_angle_gamma 90.00
_cell_formula_units_Z 4
_cell_length_a 13.583(2)
_cell_length_b 7.7892(13)
_cell_length_c 31.307(5)
_cell_measurement_reflns_used 2315
_cell_measurement_temperature 296(2)
_cell_measurement_theta_max 41.655
_cell_measurement_theta_min 5.395
_cell_volume 3290.6(9)
_computing_cell_refinement 'SAINT, Bruker-AXS'
_computing_data_collection 'APEX2, Bruker-AXS'
_computing_data_reduction 'SAINT, Bruker-AXS'
_computing_molecular_graphics 'X-SEED, L.Barbour (1999);http://x-seed.net/'
_computing_structure_refinement 'SHELXL-97 (Sheldrick, 1997)'
_computing_structure_solution 'SHELXS-97 (Sheldrick, 1990)'
_diffrn_ambient_temperature 296(2)
_diffrn_measured_fraction_theta_full 1.000
_diffrn_measured_fraction_theta_max 1.000
_diffrn_measurement_device_type 'Siemens, SMART 1000 CCD'
_diffrn_measurement_method 'omega scans'
_diffrn_radiation_monochromator graphite
_diffrn_radiation_source 'fine-focus sealed tube'
_diffrn_radiation_type MoK\a
_diffrn_radiation_wavelength 0.71073
_diffrn_reflns_av_R_equivalents 0.0943
_diffrn_reflns_av_sigmaI/netI 0.0781
_diffrn_reflns_limit_h_max 16
_diffrn_reflns_limit_h_min -16
_diffrn_reflns_limit_k_max 9
_diffrn_reflns_limit_k_min -9
_diffrn_reflns_limit_l_max 37
_diffrn_reflns_limit_l_min -37
_diffrn_reflns_number 31039
_diffrn_reflns_theta_full 25.00
_diffrn_reflns_theta_max 25.00
_diffrn_reflns_theta_min 1.88
_exptl_absorpt_coefficient_mu 0.074
_exptl_absorpt_correction_T_max 0.7457
_exptl_absorpt_correction_T_min 0.5891
_exptl_absorpt_correction_type multi-scan
_exptl_absorpt_process_details 'SADABS, G. Sheldrick (1999)'
_exptl_crystal_colour colorless
_exptl_crystal_density_diffrn 1.208
_exptl_crystal_density_method 'not measured'
_exptl_crystal_description plate
_exptl_crystal_F_000 1264
_exptl_crystal_size_max 0.15
_exptl_crystal_size_mid 0.10
_exptl_crystal_size_min 0.05
_platon_squeeze_details
; The unit cell contains 1 acetone molecule which has been treated as a diffuse
contribution to the overall scattering without specific atom positions by 
SQUEEZE/PLATON.
Refinement of F^2^ against ALL reflections.  The weighted R-factor wR and 
 goodness of fit S are based on F^2^, conventional R-factors R are based 
 on F, with F set to zero for negative F^2^. The threshold expression of 
 F^2^ > 2sigma(F^2^) is used only for calculating R-factors(gt) etc. and is 
 not relevant to the choice of reflections for refinement.  R-factors based 
 on F^2^ are statistically about twice as large as those based on F, and R- 
 factors based on ALL data will be even larger. 
;
_refine_diff_density_max 0.263
_refine_diff_density_min -0.268
_refine_diff_density_rms 0.049
_refine_ls_extinction_method none
_refine_ls_goodness_of_fit_ref 0.993
_refine_ls_hydrogen_treatment constr
_refine_ls_matrix_type full
_refine_ls_number_parameters 417
_refine_ls_number_reflns 5801
_refine_ls_number_restraints 0
_refine_ls_restrained_S_all 0.993
_refine_ls_R_factor_all 0.0957
_refine_ls_R_factor_gt 0.0554
_refine_ls_shift/su_max 0.000
_refine_ls_shift/su_mean 0.000
_refine_ls_structure_factor_coef Fsqd
_refine_ls_weighting_details 'calc w=1/[\s^2^(Fo^2^)+(0.0613P)^2^+0.0000P] where P=(Fo^2^+2Fc^2^)/3'
_refine_ls_weighting_scheme calc
_refine_ls_wR_factor_gt 0.1163
_refine_ls_wR_factor_ref 0.1289
_reflns_number_gt 3800
_reflns_number_total 5801
_reflns_threshold_expression >2sigma(I)
_cod_data_source_file jo101547w_si_002.cif
_cod_data_source_block compoundshortname
_cod_depositor_comments
;
The following automatic conversions were performed:
'_atom_site_symetry_multiplicity' tag replaced with
'_atom_site_symmetry_multiplicity' tag as specified in the
replacement file
'/home/andrius/src/cod-tools/trunk/tests/inputs/replacement_tags.lst'.

Automatic conversion script
Id: cif_correct_tags 4372 2015-11-25 23:04:01Z antanas 
;
_cod_original_cell_volume 3290.7(9)
_cod_database_code 4025719

loop_
_symmetry_equiv_pos_as_xyz
'x, y, z'
'-x, y+1/2, -z+1/2'
'-x, -y, -z'
'x, -y-1/2, z-1/2'

loop_
_atom_site_label
_atom_site_type_symbol
_atom_site_fract_x
_atom_site_fract_y
_atom_site_fract_z
_atom_site_U_iso_or_equiv
_atom_site_adp_type
_atom_site_occupancy
_atom_site_symmetry_multiplicity
_atom_site_calc_flag
_atom_site_refinement_flags
_atom_site_disorder_assembly
_atom_site_disorder_group
O1 O 0.79052(12) 0.8774(2) 0.19328(5) 0.0206(4) Uani 1 1 d . . .
O2 O 0.87906(12) 1.3919(2) 0.23309(5) 0.0196(4) Uani 1 1 d . . .
N3 N 0.90342(14) 0.9261(2) 0.25159(6) 0.0174(5) Uani 1 1 d . . .
H3 H 0.9664 0.9329 0.2587 0.021 Uiso 1 1 calc R . .
N4 N 0.74364(14) 1.2480(2) 0.20185(6) 0.0167(5) Uani 1 1 d . . .
H4 H 0.7178 1.2189 0.1765 0.020 Uiso 1 1 calc R . .
C5 C 0.67930(17) 1.2368(3) 0.23441(8) 0.0166(6) Uani 1 1 d . . .
C6 C 0.71562(18) 0.9245(3) 0.34921(8) 0.0177(6) Uani 1 1 d . . .
C7 C 0.84344(17) 0.9102(3) 0.28568(7) 0.0167(6) Uani 1 1 d . . .
C8 C 0.83942(17) 1.2975(3) 0.20485(8) 0.0152(5) Uani 1 1 d . . .
C9 C 0.50416(18) 1.0872(3) 0.33380(8) 0.0186(6) Uani 1 1 d . . .
C10 C 0.80630(17) 1.0085(3) 0.35422(8) 0.0181(6) Uani 1 1 d . . .
H10 H 0.8249 1.0675 0.3797 0.022 Uiso 1 1 calc R . .
C11 C 0.47999(18) 0.9806(3) 0.40534(8) 0.0191(6) Uani 1 1 d . . .
C12 C 0.40501(18) 1.1269(3) 0.32793(8) 0.0212(6) Uani 1 1 d . . .
H12 H 0.3790 1.1770 0.3021 0.025 Uiso 1 1 calc R . .
C13 C 0.53643(17) 1.0986(3) 0.25675(8) 0.0176(6) Uani 1 1 d . . .
H13 H 0.4786 1.0354 0.2501 0.021 Uiso 1 1 calc R . .
C14 C 0.67607(19) 0.8808(3) 0.42257(8) 0.0219(6) Uani 1 1 d . . .
H14 H 0.7419 0.8473 0.4288 0.026 Uiso 1 1 calc R . .
C15 C 0.56407(17) 1.1455(3) 0.29919(8) 0.0171(6) Uani 1 1 d . . .
C16 C 0.51658(19) 0.9132(3) 0.44611(8) 0.0221(6) Uani 1 1 d . . .
H16 H 0.4738 0.8991 0.4670 0.026 Uiso 1 1 calc R . .
C17 C 0.64471(18) 0.9395(3) 0.38197(8) 0.0186(6) Uani 1 1 d . . .
C18 C 0.54499(17) 1.0029(3) 0.37259(8) 0.0175(6) Uani 1 1 d . . .
C19 C 0.85412(18) 1.1498(3) 0.12743(8) 0.0190(6) Uani 1 1 d . . .
H19 H 0.7855 1.1142 0.1292 0.023 Uiso 1 1 calc R . .
C20 C 0.89899(18) 1.2147(3) 0.17224(7) 0.0169(5) Uani 1 1 d . . .
H20 H 0.9555 1.2892 0.1684 0.020 Uiso 1 1 calc R . .
C21 C 0.87131(18) 0.9317(3) 0.20919(8) 0.0170(6) Uani 1 1 d . . .
C22 C 0.87002(17) 1.0079(3) 0.32279(8) 0.0166(5) Uani 1 1 d . . .
C23 C 0.69386(18) 0.8228(3) 0.31304(8) 0.0184(6) Uani 1 1 d . . .
H23 H 0.6351 0.7604 0.3097 0.022 Uiso 1 1 calc R . .
C24 C 0.59205(17) 1.1428(3) 0.22378(8) 0.0167(6) Uani 1 1 d . . .
C25 C 1.10679(18) 1.0368(3) 0.12730(8) 0.0203(6) Uani 1 1 d . . .
H25 H 1.1164 1.0792 0.1552 0.024 Uiso 1 1 calc R . .
C26 C 0.75765(17) 0.8123(3) 0.28186(8) 0.0179(6) Uani 1 1 d . . .
H26 H 0.7431 0.7399 0.2584 0.022 Uiso 1 1 calc R . .
C27 C 0.61357(19) 0.8690(3) 0.45494(8) 0.0238(6) Uani 1 1 d . . .
H27 H 0.6381 0.8312 0.4823 0.029 Uiso 1 1 calc R . .
C28 C 0.70346(17) 1.2984(3) 0.27583(8) 0.0169(6) Uani 1 1 d . . .
H28 H 0.7581 1.3696 0.2822 0.020 Uiso 1 1 calc R . .
C29 C 0.95797(18) 1.1267(3) 0.32629(8) 0.0211(6) Uani 1 1 d . . .
H29A H 1.0162 1.0633 0.3213 0.032 Uiso 1 1 calc R . .
H29B H 0.9672 1.1764 0.3545 0.032 Uiso 1 1 calc R . .
H29C H 0.9466 1.2163 0.3052 0.032 Uiso 1 1 calc R . .
C30 C 1.0007(2) 0.9278(3) 0.06788(8) 0.0239(6) Uani 1 1 d . . .
H30 H 0.9380 0.8950 0.0555 0.029 Uiso 1 1 calc R . .
C31 C 0.34158(19) 1.0951(3) 0.35923(8) 0.0240(6) Uani 1 1 d . . .
H31 H 0.2744 1.1205 0.3538 0.029 Uiso 1 1 calc R . .
C32 C 1.01278(18) 0.9860(3) 0.10997(8) 0.0184(6) Uani 1 1 d . . .
C33 C 1.18645(19) 1.0253(3) 0.10357(8) 0.0243(6) Uani 1 1 d . . .
H33 H 1.2493 1.0581 0.1158 0.029 Uiso 1 1 calc R . .
C34 C 0.93930(18) 1.0269(3) 0.18272(8) 0.0179(6) Uani 1 1 d . . .
H34 H 1.0090 1.0238 0.1949 0.021 Uiso 1 1 calc R . .
C35 C 0.37884(18) 1.0271(3) 0.39754(8) 0.0227(6) Uani 1 1 d . . .
H35 H 0.3375 1.0108 0.4189 0.027 Uiso 1 1 calc R . .
C36 C 0.64567(17) 1.2530(3) 0.30764(8) 0.0177(6) Uani 1 1 d . . .
H36 H 0.6617 1.2955 0.3353 0.021 Uiso 1 1 calc R . .
C37 C 0.9336(2) 1.3748(3) 0.08439(8) 0.0246(6) Uani 1 1 d . . .
H37 H 0.9865 1.3813 0.1060 0.029 Uiso 1 1 calc R . .
C38 C 0.56148(17) 1.0834(3) 0.17853(8) 0.0199(6) Uani 1 1 d . . .
H38A H 0.5563 1.1806 0.1596 0.030 Uiso 1 1 calc R . .
H38B H 0.4985 1.0267 0.1771 0.030 Uiso 1 1 calc R . .
H38C H 0.6101 1.0050 0.1700 0.030 Uiso 1 1 calc R . .
C39 C 0.92343(18) 0.9860(3) 0.13434(7) 0.0187(6) Uani 1 1 d . . .
H39 H 0.8850 0.8802 0.1289 0.022 Uiso 1 1 calc R . .
C40 C 0.78089(19) 1.2493(3) 0.05480(8) 0.0245(6) Uani 1 1 d . . .
H40 H 0.7298 1.1711 0.0565 0.029 Uiso 1 1 calc R . .
C41 C 1.1731(2) 0.9653(3) 0.06178(9) 0.0274(7) Uani 1 1 d . . .
H41 H 1.2266 0.9573 0.0458 0.033 Uiso 1 1 calc R . .
C42 C 1.0794(2) 0.9173(3) 0.04393(9) 0.0273(7) Uani 1 1 d . . .
H42 H 1.0694 0.8780 0.0157 0.033 Uiso 1 1 calc R . .
C43 C 0.85638(18) 1.2614(3) 0.08858(8) 0.0193(6) Uani 1 1 d . . .
C44 C 0.7804(2) 1.3516(4) 0.01861(8) 0.0311(7) Uani 1 1 d . . .
H44 H 0.7293 1.3417 -0.0037 0.037 Uiso 1 1 calc R . .
C45 C 0.9328(2) 1.4782(4) 0.04833(8) 0.0321(7) Uani 1 1 d . . .
H45 H 0.9845 1.5549 0.0461 0.039 Uiso 1 1 calc R . .
C47 C 0.8556(2) 1.4679(4) 0.01569(9) 0.0343(7) Uani 1 1 d . . .
H47 H 0.8544 1.5392 -0.0082 0.041 Uiso 1 1 calc R . .

loop_
_atom_site_aniso_label
_atom_site_aniso_U_11
_atom_site_aniso_U_22
_atom_site_aniso_U_33
_atom_site_aniso_U_23
_atom_site_aniso_U_13
_atom_site_aniso_U_12
O1 0.0198(10) 0.0215(10) 0.0206(10) -0.0010(8) 0.0028(8) -0.0050(8)
O2 0.0165(9) 0.0210(10) 0.0216(10) -0.0052(8) 0.0038(7) -0.0041(7)
N3 0.0121(11) 0.0209(12) 0.0193(12) 0.0020(9) 0.0020(9) 0.0023(9)
N4 0.0158(11) 0.0216(12) 0.0125(11) 0.0000(9) 0.0011(9) 0.0009(9)
C5 0.0147(13) 0.0161(13) 0.0198(14) 0.0004(11) 0.0047(11) 0.0031(10)
C6 0.0186(14) 0.0170(14) 0.0172(14) 0.0037(11) 0.0010(11) 0.0005(11)
C7 0.0160(13) 0.0165(13) 0.0177(13) 0.0044(11) 0.0021(11) 0.0066(11)
C8 0.0133(13) 0.0117(13) 0.0204(14) 0.0070(11) 0.0013(11) -0.0004(10)
C9 0.0186(14) 0.0155(13) 0.0221(14) -0.0022(11) 0.0042(11) -0.0008(11)
C10 0.0208(14) 0.0179(13) 0.0147(13) 0.0009(11) -0.0011(11) 0.0015(11)
C11 0.0220(14) 0.0154(14) 0.0205(14) -0.0026(11) 0.0044(11) -0.0043(11)
C12 0.0222(15) 0.0193(14) 0.0220(14) -0.0013(11) 0.0023(11) 0.0015(11)
C13 0.0131(13) 0.0165(13) 0.0231(14) -0.0012(11) 0.0020(11) 0.0002(10)
C14 0.0206(14) 0.0200(14) 0.0251(15) -0.0011(12) 0.0023(12) -0.0022(11)
C15 0.0155(13) 0.0145(13) 0.0215(14) 0.0028(11) 0.0036(11) 0.0028(10)
C16 0.0278(16) 0.0193(14) 0.0210(14) -0.0015(11) 0.0109(12) -0.0044(12)
C17 0.0203(14) 0.0153(13) 0.0199(14) -0.0009(11) 0.0015(11) -0.0034(10)
C18 0.0212(14) 0.0140(13) 0.0175(13) -0.0046(11) 0.0034(11) -0.0038(11)
C19 0.0173(14) 0.0221(14) 0.0186(14) -0.0007(11) 0.0057(11) -0.0005(11)
C20 0.0174(13) 0.0144(13) 0.0193(14) 0.0017(11) 0.0045(11) 0.0015(10)
C21 0.0177(14) 0.0119(13) 0.0214(14) -0.0009(11) 0.0022(11) 0.0024(10)
C22 0.0140(13) 0.0143(13) 0.0215(14) 0.0025(11) 0.0018(11) 0.0036(10)
C23 0.0144(13) 0.0160(13) 0.0245(15) 0.0024(11) 0.0008(11) -0.0020(10)
C24 0.0174(13) 0.0136(13) 0.0190(14) 0.0031(11) 0.0008(11) 0.0057(10)
C25 0.0241(15) 0.0172(14) 0.0205(14) -0.0015(11) 0.0062(11) -0.0026(11)
C26 0.0174(14) 0.0188(14) 0.0172(14) 0.0013(11) 0.0006(11) 0.0002(11)
C27 0.0287(16) 0.0250(15) 0.0176(14) 0.0003(12) 0.0023(12) -0.0033(12)
C28 0.0122(13) 0.0140(13) 0.0245(14) 0.0029(11) 0.0030(11) 0.0003(10)
C29 0.0204(14) 0.0189(14) 0.0247(15) 0.0000(11) 0.0047(11) -0.0011(11)
C30 0.0245(15) 0.0226(15) 0.0243(15) -0.0002(12) 0.0020(12) 0.0033(12)
C31 0.0159(14) 0.0243(15) 0.0333(16) -0.0033(12) 0.0086(12) -0.0024(11)
C32 0.0237(14) 0.0127(13) 0.0196(14) 0.0021(11) 0.0056(11) 0.0007(11)
C33 0.0247(15) 0.0213(15) 0.0277(16) -0.0007(12) 0.0069(12) -0.0018(12)
C34 0.0154(13) 0.0165(13) 0.0217(14) -0.0004(11) 0.0023(11) 0.0022(10)
C35 0.0210(15) 0.0236(15) 0.0258(15) -0.0011(12) 0.0125(12) -0.0054(11)
C36 0.0185(14) 0.0155(13) 0.0190(14) -0.0005(11) 0.0014(11) 0.0023(11)
C37 0.0277(15) 0.0241(15) 0.0227(15) 0.0029(12) 0.0058(12) 0.0009(12)
C38 0.0145(13) 0.0211(14) 0.0244(15) 0.0012(11) 0.0026(11) 0.0013(11)
C39 0.0208(14) 0.0172(13) 0.0184(14) -0.0008(11) 0.0040(11) 0.0017(11)
C40 0.0221(14) 0.0299(16) 0.0215(15) -0.0023(12) 0.0025(12) 0.0086(12)
C41 0.0256(16) 0.0270(16) 0.0327(17) 0.0022(13) 0.0174(13) 0.0033(12)
C42 0.0324(17) 0.0287(16) 0.0227(15) -0.0033(12) 0.0113(13) 0.0043(13)
C43 0.0215(14) 0.0199(14) 0.0173(14) -0.0019(11) 0.0058(11) 0.0066(11)
C44 0.0415(18) 0.0341(17) 0.0169(15) -0.0026(13) -0.0003(13) 0.0186(14)
C45 0.0447(19) 0.0286(17) 0.0244(16) 0.0028(13) 0.0098(14) 0.0006(14)
C47 0.052(2) 0.0301(17) 0.0221(16) 0.0086(13) 0.0117(15) 0.0137(15)

loop_
_atom_type_symbol
_atom_type_description
_atom_type_scat_dispersion_real
_atom_type_scat_dispersion_imag
_atom_type_scat_source
C C 0.0033 0.0016 'International Tables Vol C Tables 4.2.6.8 and 6.1.1.4'
H H 0.0000 0.0000 'International Tables Vol C Tables 4.2.6.8 and 6.1.1.4'
N N 0.0061 0.0033 'International Tables Vol C Tables 4.2.6.8 and 6.1.1.4'
O O 0.0106 0.0060 'International Tables Vol C Tables 4.2.6.8 and 6.1.1.4'

loop_
_geom_angle_atom_site_label_1
_geom_angle_atom_site_label_2
_geom_angle_atom_site_label_3
_geom_angle
_geom_angle_site_symmetry_1
_geom_angle_site_symmetry_3
_geom_angle_publ_flag
C21 N3 C7 126.4(2) . . ?
C21 N3 H3 116.8 . . ?
C7 N3 H3 116.8 . . ?
C8 N4 C5 129.4(2) . . ?
C8 N4 H4 115.3 . . ?
C5 N4 H4 115.3 . . ?
C28 C5 C24 120.4(2) . . ?
C28 C5 N4 123.5(2) . . ?
C24 C5 N4 115.8(2) . . ?
C23 C6 C10 117.7(2) . . ?
C23 C6 C17 120.9(2) . . ?
C10 C6 C17 121.4(2) . . ?
C26 C7 C22 120.3(2) . . ?
C26 C7 N3 122.1(2) . . ?
C22 C7 N3 117.4(2) . . ?
O2 C8 N4 124.2(2) . . ?
O2 C8 C20 121.1(2) . . ?
N4 C8 C20 114.6(2) . . ?
C12 C9 C18 119.6(2) . . ?
C12 C9 C15 116.1(2) . . ?
C18 C9 C15 124.1(2) . . ?
C22 C10 C6 122.5(2) . . ?
C22 C10 H10 118.7 . . ?
C6 C10 H10 118.7 . . ?
C35 C11 C16 119.0(2) . . ?
C35 C11 C18 120.6(2) . . ?
C16 C11 C18 120.4(2) . . ?
C9 C12 C31 122.6(2) . . ?
C9 C12 H12 118.7 . . ?
C31 C12 H12 118.7 . . ?
C15 C13 C24 122.4(2) . . ?
C15 C13 H13 118.8 . . ?
C24 C13 H13 118.8 . . ?
C17 C14 C27 122.9(2) . . ?
C17 C14 H14 118.5 . . ?
C27 C14 H14 118.5 . . ?
C13 C15 C36 117.6(2) . . ?
C13 C15 C9 120.2(2) . . ?
C36 C15 C9 122.1(2) . . ?
C27 C16 C11 120.6(2) . . ?
C27 C16 H16 119.7 . . ?
C11 C16 H16 119.7 . . ?
C14 C17 C18 119.2(2) . . ?
C14 C17 C6 117.1(2) . . ?
C18 C17 C6 123.6(2) . . ?
C9 C18 C11 116.7(2) . . ?
C9 C18 C17 126.4(2) . . ?
C11 C18 C17 116.9(2) . . ?
C43 C19 C20 120.2(2) . . ?
C43 C19 C39 120.7(2) . . ?
C20 C19 C39 88.46(17) . . ?
C43 C19 H19 108.6 . . ?
C20 C19 H19 108.6 . . ?
C39 C19 H19 108.6 . . ?
C8 C20 C19 124.3(2) . . ?
C8 C20 C34 116.85(19) . . ?
C19 C20 C34 88.68(17) . . ?
C8 C20 H20 108.4 . . ?
C19 C20 H20 108.4 . . ?
C34 C20 H20 108.4 . . ?
O1 C21 N3 124.1(2) . . ?
O1 C21 C34 121.5(2) . . ?
N3 C21 C34 114.1(2) . . ?
C10 C22 C7 118.0(2) . . ?
C10 C22 C29 120.1(2) . . ?
C7 C22 C29 121.4(2) . . ?
C26 C23 C6 121.3(2) . . ?
C26 C23 H23 119.4 . . ?
C6 C23 H23 119.4 . . ?
C13 C24 C5 118.0(2) . . ?
C13 C24 C38 120.6(2) . . ?
C5 C24 C38 121.3(2) . . ?
C33 C25 C32 120.9(2) . . ?
C33 C25 H25 119.6 . . ?
C32 C25 H25 119.6 . . ?
C23 C26 C7 119.7(2) . . ?
C23 C26 H26 120.1 . . ?
C7 C26 H26 120.1 . . ?
C16 C27 C14 119.4(2) . . ?
C16 C27 H27 120.3 . . ?
C14 C27 H27 120.3 . . ?
C36 C28 C5 119.5(2) . . ?
C36 C28 H28 120.3 . . ?
C5 C28 H28 120.3 . . ?
C22 C29 H29A 109.5 . . ?
C22 C29 H29B 109.5 . . ?
H29A C29 H29B 109.5 . . ?
C22 C29 H29C 109.5 . . ?
H29A C29 H29C 109.5 . . ?
H29B C29 H29C 109.5 . . ?
C42 C30 C32 121.5(3) . . ?
C42 C30 H30 119.3 . . ?
C32 C30 H30 119.3 . . ?
C35 C31 C12 119.4(2) . . ?
C35 C31 H31 120.3 . . ?
C12 C31 H31 120.3 . . ?
C30 C32 C25 118.0(2) . . ?
C30 C32 C39 117.8(2) . . ?
C25 C32 C39 124.1(2) . . ?
C41 C33 C25 120.3(2) . . ?
C41 C33 H33 119.9 . . ?
C25 C33 H33 119.9 . . ?
C21 C34 C39 114.5(2) . . ?
C21 C34 C20 110.48(19) . . ?
C39 C34 C20 88.91(17) . . ?
C21 C34 H34 113.5 . . ?
C39 C34 H34 113.5 . . ?
C20 C34 H34 113.5 . . ?
C31 C35 C11 120.7(2) . . ?
C31 C35 H35 119.7 . . ?
C11 C35 H35 119.7 . . ?
C28 C36 C15 121.5(2) . . ?
C28 C36 H36 119.2 . . ?
C15 C36 H36 119.2 . . ?
C45 C37 C43 120.7(3) . . ?
C45 C37 H37 119.6 . . ?
C43 C37 H37 119.6 . . ?
C24 C38 H38A 109.5 . . ?
C24 C38 H38B 109.5 . . ?
H38A C38 H38B 109.5 . . ?
C24 C38 H38C 109.5 . . ?
H38A C38 H38C 109.5 . . ?
H38B C38 H38C 109.5 . . ?
C32 C39 C34 117.9(2) . . ?
C32 C39 C19 115.6(2) . . ?
C34 C39 C19 88.97(17) . . ?
C32 C39 H39 110.9 . . ?
C34 C39 H39 110.9 . . ?
C19 C39 H39 110.9 . . ?
C44 C40 C43 121.2(3) . . ?
C44 C40 H40 119.4 . . ?
C43 C40 H40 119.4 . . ?
C33 C41 C42 119.3(2) . . ?
C33 C41 H41 120.3 . . ?
C42 C41 H41 120.3 . . ?
C30 C42 C41 120.0(3) . . ?
C30 C42 H42 120.0 . . ?
C41 C42 H42 120.0 . . ?
C37 C43 C40 118.1(2) . . ?
C37 C43 C19 122.1(2) . . ?
C40 C43 C19 119.8(2) . . ?
C47 C44 C40 120.0(3) . . ?
C47 C44 H44 120.0 . . ?
C40 C44 H44 120.0 . . ?
C47 C45 C37 120.2(3) . . ?
C47 C45 H45 119.9 . . ?
C37 C45 H45 119.9 . . ?
C44 C47 C45 119.7(3) . . ?
C44 C47 H47 120.1 . . ?
C45 C47 H47 120.1 . . ?

loop_
_geom_bond_atom_site_label_1
_geom_bond_atom_site_label_2
_geom_bond_distance
_geom_bond_site_symmetry_2
_geom_bond_publ_flag
O1 C21 1.227(3) . ?
O2 C8 1.226(3) . ?
N3 C21 1.350(3) . ?
N3 C7 1.420(3) . ?
N3 H3 0.8600 . ?
N4 C8 1.350(3) . ?
N4 C5 1.419(3) . ?
N4 H4 0.8600 . ?
C5 C28 1.386(3) . ?
C5 C24 1.401(3) . ?
C6 C23 1.386(3) . ?
C6 C10 1.388(3) . ?
C6 C17 1.490(3) . ?
C7 C26 1.386(3) . ?
C7 C22 1.401(3) . ?
C8 C20 1.517(3) . ?
C9 C12 1.374(3) . ?
C9 C18 1.435(3) . ?
C9 C15 1.498(3) . ?
C10 C22 1.383(3) . ?
C10 H10 0.9300 . ?
C11 C35 1.415(3) . ?
C11 C16 1.416(3) . ?
C11 C18 1.438(3) . ?
C12 C31 1.399(3) . ?
C12 H12 0.9300 . ?
C13 C15 1.387(3) . ?
C13 C24 1.390(3) . ?
C13 H13 0.9300 . ?
C14 C17 1.372(3) . ?
C14 C27 1.397(3) . ?
C14 H14 0.9300 . ?
C15 C36 1.391(3) . ?
C16 C27 1.359(4) . ?
C16 H16 0.9300 . ?
C17 C18 1.440(3) . ?
C19 C43 1.498(3) . ?
C19 C20 1.549(3) . ?
C19 C39 1.586(3) . ?
C19 H19 0.9800 . ?
C20 C34 1.583(3) . ?
C20 H20 0.9800 . ?
C21 C34 1.505(3) . ?
C22 C29 1.505(3) . ?
C23 C26 1.380(3) . ?
C23 H23 0.9300 . ?
C24 C38 1.503(3) . ?
C25 C33 1.384(3) . ?
C25 C32 1.387(3) . ?
C25 H25 0.9300 . ?
C26 H26 0.9300 . ?
C27 H27 0.9300 . ?
C28 C36 1.383(3) . ?
C28 H28 0.9300 . ?
C29 H29A 0.9600 . ?
C29 H29B 0.9600 . ?
C29 H29C 0.9600 . ?
C30 C42 1.376(3) . ?
C30 C32 1.386(3) . ?
C30 H30 0.9300 . ?
C31 C35 1.356(4) . ?
C31 H31 0.9300 . ?
C32 C39 1.506(3) . ?
C33 C41 1.381(4) . ?
C33 H33 0.9300 . ?
C34 C39 1.539(3) . ?
C34 H34 0.9800 . ?
C35 H35 0.9300 . ?
C36 H36 0.9300 . ?
C37 C45 1.386(4) . ?
C37 C43 1.389(3) . ?
C37 H37 0.9300 . ?
C38 H38A 0.9600 . ?
C38 H38B 0.9600 . ?
C38 H38C 0.9600 . ?
C39 H39 0.9800 . ?
C40 C44 1.384(4) . ?
C40 C43 1.390(3) . ?
C40 H40 0.9300 . ?
C41 C42 1.382(4) . ?
C41 H41 0.9300 . ?
C42 H42 0.9300 . ?
C44 C47 1.376(4) . ?
C44 H44 0.9300 . ?
C45 C47 1.381(4) . ?
C45 H45 0.9300 . ?
C47 H47 0.9300 . ?

loop_
_geom_torsion_atom_site_label_1
_geom_torsion_atom_site_label_2
_geom_torsion_atom_site_label_3
_geom_torsion_atom_site_label_4
_geom_torsion
_geom_torsion_site_symmetry_1
_geom_torsion_site_symmetry_2
_geom_torsion_site_symmetry_3
_geom_torsion_site_symmetry_4
_geom_torsion_publ_flag
C8 N4 C5 C28 8.4(4) . . . . ?
C8 N4 C5 C24 -165.1(2) . . . . ?
C21 N3 C7 C26 35.2(4) . . . . ?
C21 N3 C7 C22 -140.1(2) . . . . ?
C5 N4 C8 O2 -24.3(4) . . . . ?
C5 N4 C8 C20 150.8(2) . . . . ?
C23 C6 C10 C22 6.6(4) . . . . ?
C17 C6 C10 C22 -174.7(2) . . . . ?
C18 C9 C12 C31 2.8(4) . . . . ?
C15 C9 C12 C31 -174.0(2) . . . . ?
C24 C13 C15 C36 5.8(3) . . . . ?
C24 C13 C15 C9 -177.0(2) . . . . ?
C12 C9 C15 C13 -55.0(3) . . . . ?
C18 C9 C15 C13 128.3(3) . . . . ?
C12 C9 C15 C36 122.1(3) . . . . ?
C18 C9 C15 C36 -54.6(3) . . . . ?
C35 C11 C16 C27 -179.2(2) . . . . ?
C18 C11 C16 C27 0.1(4) . . . . ?
C27 C14 C17 C18 4.2(4) . . . . ?
C27 C14 C17 C6 -172.5(2) . . . . ?
C23 C6 C17 C14 117.1(3) . . . . ?
C10 C6 C17 C14 -61.6(3) . . . . ?
C23 C6 C17 C18 -59.5(3) . . . . ?
C10 C6 C17 C18 121.8(3) . . . . ?
C12 C9 C18 C11 -6.2(3) . . . . ?
C15 C9 C18 C11 170.3(2) . . . . ?
C12 C9 C18 C17 174.2(2) . . . . ?
C15 C9 C18 C17 -9.3(4) . . . . ?
C35 C11 C18 C9 5.2(3) . . . . ?
C16 C11 C18 C9 -174.1(2) . . . . ?
C35 C11 C18 C17 -175.1(2) . . . . ?
C16 C11 C18 C17 5.5(3) . . . . ?
C14 C17 C18 C9 172.0(2) . . . . ?
C6 C17 C18 C9 -11.5(4) . . . . ?
C14 C17 C18 C11 -7.6(3) . . . . ?
C6 C17 C18 C11 168.9(2) . . . . ?
O2 C8 C20 C19 -157.3(2) . . . . ?
N4 C8 C20 C19 27.5(3) . . . . ?
O2 C8 C20 C34 94.4(3) . . . . ?
N4 C8 C20 C34 -80.8(3) . . . . ?
C43 C19 C20 C8 96.3(3) . . . . ?
C39 C19 C20 C8 -138.6(2) . . . . ?
C43 C19 C20 C34 -141.6(2) . . . . ?
C39 C19 C20 C34 -16.50(17) . . . . ?
C7 N3 C21 O1 -21.2(4) . . . . ?
C7 N3 C21 C34 153.2(2) . . . . ?
C6 C10 C22 C7 -3.6(4) . . . . ?
C6 C10 C22 C29 168.7(2) . . . . ?
C26 C7 C22 C10 -2.6(3) . . . . ?
N3 C7 C22 C10 172.9(2) . . . . ?
C26 C7 C22 C29 -174.8(2) . . . . ?
N3 C7 C22 C29 0.7(3) . . . . ?
C10 C6 C23 C26 -3.4(4) . . . . ?
C17 C6 C23 C26 177.9(2) . . . . ?
C15 C13 C24 C5 0.5(3) . . . . ?
C15 C13 C24 C38 177.6(2) . . . . ?
C28 C5 C24 C13 -6.4(3) . . . . ?
N4 C5 C24 C13 167.3(2) . . . . ?
C28 C5 C24 C38 176.5(2) . . . . ?
N4 C5 C24 C38 -9.7(3) . . . . ?
C6 C23 C26 C7 -2.6(4) . . . . ?
C22 C7 C26 C23 5.6(4) . . . . ?
N3 C7 C26 C23 -169.6(2) . . . . ?
C11 C16 C27 C14 -3.8(4) . . . . ?
C17 C14 C27 C16 1.6(4) . . . . ?
C24 C5 C28 C36 5.9(3) . . . . ?
N4 C5 C28 C36 -167.3(2) . . . . ?
C9 C12 C31 C35 2.0(4) . . . . ?
C42 C30 C32 C25 1.1(4) . . . . ?
C42 C30 C32 C39 -177.4(2) . . . . ?
C33 C25 C32 C30 -1.7(4) . . . . ?
C33 C25 C32 C39 176.8(2) . . . . ?
C32 C25 C33 C41 1.1(4) . . . . ?
O1 C21 C34 C39 -24.5(3) . . . . ?
N3 C21 C34 C39 160.99(19) . . . . ?
O1 C21 C34 C20 74.0(3) . . . . ?
N3 C21 C34 C20 -100.5(2) . . . . ?
C8 C20 C34 C21 29.5(3) . . . . ?
C19 C20 C34 C21 -98.8(2) . . . . ?
C8 C20 C34 C39 145.3(2) . . . . ?
C19 C20 C34 C39 17.01(18) . . . . ?
C12 C31 C35 C11 -3.0(4) . . . . ?
C16 C11 C35 C31 178.7(2) . . . . ?
C18 C11 C35 C31 -0.7(4) . . . . ?
C5 C28 C36 C15 0.6(4) . . . . ?
C13 C15 C36 C28 -6.3(3) . . . . ?
C9 C15 C36 C28 176.5(2) . . . . ?
C30 C32 C39 C34 171.8(2) . . . . ?
C25 C32 C39 C34 -6.6(3) . . . . ?
C30 C32 C39 C19 -84.8(3) . . . . ?
C25 C32 C39 C19 96.7(3) . . . . ?
C21 C34 C39 C32 -145.9(2) . . . . ?
C20 C34 C39 C32 102.0(2) . . . . ?
C21 C34 C39 C19 95.5(2) . . . . ?
C20 C34 C39 C19 -16.61(17) . . . . ?
C43 C19 C39 C32 21.0(3) . . . . ?
C20 C19 C39 C32 -103.7(2) . . . . ?
C43 C19 C39 C34 141.7(2) . . . . ?
C20 C19 C39 C34 16.99(18) . . . . ?
C25 C33 C41 C42 0.1(4) . . . . ?
C32 C30 C42 C41 0.1(4) . . . . ?
C33 C41 C42 C30 -0.7(4) . . . . ?
C45 C37 C43 C40 2.9(4) . . . . ?
C45 C37 C43 C19 -179.0(2) . . . . ?
C44 C40 C43 C37 -2.4(4) . . . . ?
C44 C40 C43 C19 179.5(2) . . . . ?
C20 C19 C43 C37 33.2(3) . . . . ?
C39 C19 C43 C37 -74.9(3) . . . . ?
C20 C19 C43 C40 -148.7(2) . . . . ?
C39 C19 C43 C40 103.2(3) . . . . ?
C43 C40 C44 C47 0.0(4) . . . . ?
C43 C37 C45 C47 -1.0(4) . . . . ?
C40 C44 C47 C45 2.0(4) . . . . ?
C37 C45 C47 C44 -1.4(4) . . . . ?

loop_
_platon_squeeze_void_nr
_platon_squeeze_void_average_x
_platon_squeeze_void_average_y
_platon_squeeze_void_average_z
_platon_squeeze_void_volume
_platon_squeeze_void_count_electrons
_platon_squeeze_void_content
1 0.500 0.000 0.000 203 58
;
;
2 0.500 0.500 0.500 203 58
;
;
